data_7001151
loop_
_publ_author_name
'Field, Leslie D.'
'Messerle, Barbara A.'
'Vuong, Khuong Q.'
'Turner, Peter'

_publ_section_title
;
 Rhodium(I) and iridium(I) complexes containing bidentate
 phosphine-imidazolyl donor ligands as catalysts for the hydroamination
 and hydrothiolation of alkynes
;
_journal_issue 18
_journal_name_full 'Dalton Transactions'
_journal_page_first 3599
_journal_page_last 3614
_journal_paper_doi 10.1039/b821188d
_journal_year 2009
_chemical_formula_sum 'C19 H19 Cl N2 O P Rh'
_chemical_formula_weight 460.69
_chemical_name_systematic
;
?
;
_space_group_IT_number 14
_symmetry_cell_setting monoclinic
_symmetry_Int_Tables_number 14
_symmetry_space_group_name_Hall '-P 2ybc'
_symmetry_space_group_name_H-M 'P 1 21/c 1'
_atom_sites_solution_hydrogens geom
_atom_sites_solution_primary direct
_atom_sites_solution_secondary difmap
_audit_creation_method SHELXL-97
_cell_angle_alpha 90.00
_cell_angle_beta 111.975(4)
_cell_angle_gamma 90.00
_cell_formula_units_Z 4
_cell_length_a 13.989(3)
_cell_length_b 8.913(2)
_cell_length_c 16.393(4)
_cell_measurement_reflns_used 937
_cell_measurement_temperature 150(2)
_cell_measurement_theta_max 28.240
_cell_measurement_theta_min 3.424
_cell_volume 1895.4(8)
_computing_cell_refinement 'SAINT (Bruker,1995)'
_computing_data_collection 'SMART (Bruker,1995)'
_computing_data_reduction 'SAINT and XPREP (Bruker 1995)'
_computing_molecular_graphics
;
teXsan for Windows (MSC, 1997)
xtal 3.6 (Hall,du Boulay, D.J. & Olthof-Hazekamp, R. 1999)
ORTEPII (Johnson,C.K., 1976).
WinGX (Farrugia, 1999)
;
_computing_structure_refinement 'SHELXL-97 (Sheldrick, 1997)'
_computing_structure_solution 'SIR97 (Altomare, et. al. 1997)'
_diffrn_ambient_temperature 150(2)
_diffrn_crystal_treatment
;
attached with Exxon Paratone N, to a short length
of fibre supported on a thin piece of copper wire
inserted in a copper mounting pin. The crystal was
quenched in a cold nitrogen gas stream from an
Oxford Cryosystems Cryostream.
;
_diffrn_measured_fraction_theta_full 0.955
_diffrn_measured_fraction_theta_max 0.955
_diffrn_measurement_device_type 'Bruker SMART 1000 CCD'
_diffrn_measurement_method \w
_diffrn_radiation_monochromator graphite
_diffrn_radiation_source 'sealed tube'
_diffrn_radiation_type MoK\a
_diffrn_radiation_wavelength 0.71073
_diffrn_reflns_av_R_equivalents 0.0375
_diffrn_reflns_av_sigmaI/netI 0.0278
_diffrn_reflns_limit_h_max 18
_diffrn_reflns_limit_h_min -18
_diffrn_reflns_limit_k_max 11
_diffrn_reflns_limit_k_min -11
_diffrn_reflns_limit_l_max 21
_diffrn_reflns_limit_l_min -21
_diffrn_reflns_number 17968
_diffrn_reflns_theta_full 28.33
_diffrn_reflns_theta_max 28.33
_diffrn_reflns_theta_min 1.57
_diffrn_standards_decay_% 0.02
_diffrn_standards_number 238
_exptl_absorpt_coefficient_mu 1.135
_exptl_absorpt_correction_T_max 1.00
_exptl_absorpt_correction_T_min 0.923
_exptl_absorpt_correction_type multi-scan
_exptl_absorpt_process_details
;
SADABS (Sheldrick, 1996)
;
_exptl_crystal_colour yellow
_exptl_crystal_density_diffrn 1.614
_exptl_crystal_density_method 'not measured'
_exptl_crystal_description prism
_exptl_crystal_F_000 928
_exptl_crystal_size_max 0.372
_exptl_crystal_size_mid 0.250
_exptl_crystal_size_min 0.097
_refine_diff_density_max 0.577
_refine_diff_density_min -0.402
_refine_diff_density_rms 0.069
_refine_ls_extinction_method none
_refine_ls_goodness_of_fit_ref 1.162
_refine_ls_hydrogen_treatment mixed
_refine_ls_matrix_type full
_refine_ls_number_parameters 227
_refine_ls_number_reflns 4508
_refine_ls_number_restraints 0
_refine_ls_restrained_S_all 1.162
_refine_ls_R_factor_all 0.0271
_refine_ls_R_factor_gt 0.0218
_refine_ls_shift/su_max 0.004
_refine_ls_shift/su_mean 0.000
_refine_ls_structure_factor_coef Fsqd
_refine_ls_weighting_details 'calc w=1/[\s^2^(Fo^2^)+(0.03P)^2^+0.5P] where P=(Fo^2^+2Fc^2^)/3'
_refine_ls_weighting_scheme calc
_refine_ls_wR_factor_gt 0.0564
_refine_ls_wR_factor_ref 0.0595
_reflns_number_gt 3902
_reflns_number_total 4508
_reflns_threshold_expression >2sigma(I)
_cod_data_source_file b821188d.txt
_cod_data_source_block bam15
_cod_original_cell_volume 1895.5(8)
_cod_original_sg_symbol_H-M 'P 21/c '
_cod_database_code 7001151

loop_
_symmetry_equiv_pos_as_xyz
'x, y, z'
'-x, y+1/2, -z+1/2'
'-x, -y, -z'
'x, -y-1/2, z-1/2'

loop_
_atom_site_label
_atom_site_type_symbol
_atom_site_fract_x
_atom_site_fract_y
_atom_site_fract_z
_atom_site_U_iso_or_equiv
_atom_site_adp_type
_atom_site_occupancy
_atom_site_symmetry_multiplicity
_atom_site_calc_flag
_atom_site_refinement_flags
_atom_site_disorder_assembly
_atom_site_disorder_group
Rh1 Rh 0.338657(10) 0.810299(14) 0.273320(8) 0.02070(5) Uani 1 1 d . . .
Cl1 Cl 0.39375(4) 1.04853(5) 0.34444(3) 0.03158(11) Uani 1 1 d . . .
P1 P 0.28378(3) 0.59318(5) 0.20655(3) 0.01855(9) Uani 1 1 d . . .
O1 O 0.16521(14) 0.97803(19) 0.14462(12) 0.0563(5) Uani 1 1 d . . .
N1 N 0.46725(12) 0.69822(15) 0.36770(10) 0.0228(3) Uani 1 1 d . . .
N2 N 0.58673(12) 0.53834(18) 0.44552(10) 0.0275(3) Uani 1 1 d . . .
C1 C 0.23158(16) 0.9102(2) 0.19412(14) 0.0335(4) Uani 1 1 d . . .
C2 C 0.53314(15) 0.7689(2) 0.44341(12) 0.0294(4) Uani 1 1 d . . .
H2 H 0.5272 0.8701 0.4590 0.035 Uiso 1 1 calc R . .
C3 C 0.60676(16) 0.6723(2) 0.49138(13) 0.0317(4) Uani 1 1 d . . .
H3 H 0.6615 0.6921 0.5458 0.038 Uiso 1 1 calc R . .
C4 C 0.50226(13) 0.55757(19) 0.37177(11) 0.0226(3) Uani 1 1 d . . .
C5 C 0.45860(14) 0.42943(19) 0.31069(11) 0.0249(4) Uani 1 1 d . . .
H5A H 0.4172 0.3670 0.3352 0.030 Uiso 1 1 calc R . .
H5B H 0.5165 0.3668 0.3094 0.030 Uiso 1 1 calc R . .
C6 C 0.39131(13) 0.47033(19) 0.21634(11) 0.0223(3) Uani 1 1 d . . .
H6A H 0.3639 0.3769 0.1832 0.027 Uiso 1 1 calc R . .
H6B H 0.4348 0.5200 0.1886 0.027 Uiso 1 1 calc R . .
C7 C 0.64632(16) 0.4005(2) 0.47359(13) 0.0359(4) Uani 1 1 d . . .
H7A H 0.6001 0.3180 0.4738 0.054 Uiso 1 1 calc R . .
H7B H 0.6983 0.4140 0.5329 0.054 Uiso 1 1 calc R . .
H7C H 0.6806 0.3768 0.4328 0.054 Uiso 1 1 calc R . .
C8 C 0.20404(13) 0.48658(18) 0.25224(10) 0.0203(3) Uani 1 1 d . . .
C9 C 0.15679(14) 0.5615(2) 0.30182(12) 0.0273(4) Uani 1 1 d . . .
H9 H 0.1642 0.6671 0.3093 0.033 Uiso 1 1 calc R . .
C10 C 0.09893(16) 0.4826(2) 0.34041(13) 0.0347(4) Uani 1 1 d . . .
H10 H 0.0663 0.5343 0.3736 0.042 Uiso 1 1 calc R . .
C11 C 0.08895(16) 0.3287(2) 0.33034(14) 0.0359(5) Uani 1 1 d . . .
H11 H 0.0505 0.2745 0.3576 0.043 Uiso 1 1 calc R . .
C12 C 0.13481(15) 0.2535(2) 0.28069(14) 0.0324(4) Uani 1 1 d . . .
H12 H 0.1273 0.1478 0.2735 0.039 Uiso 1 1 calc R . .
C13 C 0.19163(15) 0.3322(2) 0.24147(12) 0.0264(4) Uani 1 1 d . . .
H13 H 0.2224 0.2802 0.2069 0.032 Uiso 1 1 calc R . .
C14 C 0.20868(13) 0.59557(18) 0.08859(11) 0.0214(3) Uani 1 1 d . . .
C15 C 0.10724(15) 0.6461(2) 0.05834(13) 0.0326(4) Uani 1 1 d . . .
H15 H 0.0775 0.6744 0.0995 0.039 Uiso 1 1 calc R . .
C16 C 0.04905(17) 0.6558(3) -0.03080(14) 0.0392(5) Uani 1 1 d . . .
H16 H -0.0199 0.6915 -0.0506 0.047 Uiso 1 1 calc R . .
C17 C 0.09183(17) 0.6133(2) -0.09104(13) 0.0356(5) Uani 1 1 d . . .
H17 H 0.0518 0.6186 -0.1523 0.043 Uiso 1 1 calc R . .
C18 C 0.19173(17) 0.5638(2) -0.06247(12) 0.0350(4) Uani 1 1 d . . .
H18 H 0.2209 0.5356 -0.1040 0.042 Uiso 1 1 calc R . .
C19 C 0.25078(15) 0.5543(2) 0.02728(12) 0.0274(4) Uani 1 1 d . . .
H19 H 0.3199 0.5196 0.0466 0.033 Uiso 1 1 calc R . .

loop_
_atom_site_aniso_label
_atom_site_aniso_U_11
_atom_site_aniso_U_22
_atom_site_aniso_U_33
_atom_site_aniso_U_23
_atom_site_aniso_U_13
_atom_site_aniso_U_12
Rh1 0.02407(8) 0.01720(8) 0.02388(8) -0.00371(5) 0.01247(6) -0.00200(5)
Cl1 0.0300(2) 0.0194(2) 0.0472(3) -0.01165(18) 0.0167(2) -0.00431(16)
P1 0.0206(2) 0.01768(19) 0.0191(2) -0.00226(15) 0.00935(17) -0.00071(15)
O1 0.0600(11) 0.0375(9) 0.0532(10) -0.0038(8) 0.0004(9) 0.0193(8)
N1 0.0241(8) 0.0239(7) 0.0220(7) -0.0037(6) 0.0103(6) -0.0039(6)
N2 0.0259(8) 0.0343(8) 0.0213(7) -0.0004(6) 0.0078(6) -0.0006(6)
C1 0.0402(11) 0.0247(9) 0.0354(11) -0.0073(8) 0.0140(9) 0.0017(8)
C2 0.0326(10) 0.0305(9) 0.0260(9) -0.0079(7) 0.0120(8) -0.0099(8)
C3 0.0302(10) 0.0392(11) 0.0237(9) -0.0065(8) 0.0079(8) -0.0081(8)
C4 0.0223(8) 0.0264(9) 0.0212(8) 0.0002(7) 0.0106(7) -0.0023(7)
C5 0.0247(9) 0.0213(8) 0.0272(9) -0.0022(7) 0.0079(7) 0.0021(7)
C6 0.0222(8) 0.0225(8) 0.0235(8) -0.0052(7) 0.0102(7) 0.0006(6)
C7 0.0328(10) 0.0427(11) 0.0287(10) 0.0052(9) 0.0075(8) 0.0071(9)
C8 0.0184(8) 0.0236(8) 0.0177(8) 0.0010(6) 0.0056(6) -0.0006(6)
C9 0.0285(9) 0.0287(9) 0.0285(9) -0.0028(7) 0.0149(8) -0.0018(7)
C10 0.0331(10) 0.0460(12) 0.0325(10) -0.0031(9) 0.0210(9) -0.0039(9)
C11 0.0313(11) 0.0448(12) 0.0338(11) 0.0095(9) 0.0148(9) -0.0079(9)
C12 0.0313(10) 0.0266(9) 0.0387(11) 0.0061(8) 0.0122(9) -0.0029(8)
C13 0.0270(9) 0.0243(9) 0.0291(9) -0.0002(7) 0.0120(8) -0.0006(7)
C14 0.0255(8) 0.0184(7) 0.0206(8) -0.0012(6) 0.0092(7) -0.0032(6)
C15 0.0279(10) 0.0444(11) 0.0272(10) -0.0001(8) 0.0124(8) 0.0022(8)
C16 0.0289(10) 0.0498(12) 0.0331(11) 0.0050(9) 0.0050(9) 0.0011(9)
C17 0.0438(12) 0.0368(11) 0.0205(9) 0.0031(8) 0.0054(8) -0.0089(9)
C18 0.0484(12) 0.0366(10) 0.0228(9) -0.0037(8) 0.0167(9) -0.0045(9)
C19 0.0306(9) 0.0284(9) 0.0248(9) -0.0013(7) 0.0124(8) 0.0011(7)

loop_
_atom_type_symbol
_atom_type_description
_atom_type_scat_dispersion_real
_atom_type_scat_dispersion_imag
_atom_type_scat_source
C C 0.0033 0.0016 'International Tables Vol C Tables 4.2.6.8 and 6.1.1.4'
H H 0.0000 0.0000 'International Tables Vol C Tables 4.2.6.8 and 6.1.1.4'
Cl Cl 0.1484 0.1585 'International Tables Vol C Tables 4.2.6.8 and 6.1.1.4'
N N 0.0061 0.0033 'International Tables Vol C Tables 4.2.6.8 and 6.1.1.4'
O O 0.0106 0.0060 'International Tables Vol C Tables 4.2.6.8 and 6.1.1.4'
P P 0.1023 0.0942 'International Tables Vol C Tables 4.2.6.8 and 6.1.1.4'
Rh Rh -1.1178 0.9187 'International Tables Vol C Tables 4.2.6.8 and 6.1.1.4'

loop_
_geom_angle_atom_site_label_1
_geom_angle_atom_site_label_2
_geom_angle_atom_site_label_3
_geom_angle
_geom_angle_site_symmetry_1
_geom_angle_site_symmetry_3
_geom_angle_publ_flag
C1 Rh1 N1 178.41(7) . . ?
C1 Rh1 P1 91.98(6) . . ?
N1 Rh1 P1 89.51(4) . . ?
C1 Rh1 Cl1 86.70(6) . . ?
N1 Rh1 Cl1 91.81(4) . . ?
P1 Rh1 Cl1 178.515(16) . . ?
C6 P1 C14 103.29(8) . . ?
C6 P1 C8 105.23(8) . . ?
C14 P1 C8 104.07(8) . . ?
C6 P1 Rh1 111.12(6) . . ?
C14 P1 Rh1 118.01(5) . . ?
C8 P1 Rh1 113.84(6) . . ?
C4 N1 C2 105.79(15) . . ?
C4 N1 Rh1 131.97(12) . . ?
C2 N1 Rh1 122.23(12) . . ?
C4 N2 C3 108.01(16) . . ?
C4 N2 C7 126.53(16) . . ?
C3 N2 C7 125.45(16) . . ?
O1 C1 Rh1 177.76(19) . . ?
C3 C2 N1 109.76(17) . . ?
C3 C2 H2 125.1 . . ?
N1 C2 H2 125.1 . . ?
C2 C3 N2 106.23(16) . . ?
C2 C3 H3 126.9 . . ?
N2 C3 H3 126.9 . . ?
N1 C4 N2 110.20(15) . . ?
N1 C4 C5 129.33(16) . . ?
N2 C4 C5 120.41(16) . . ?
C4 C5 C6 116.15(14) . . ?
C4 C5 H5A 108.2 . . ?
C6 C5 H5A 108.2 . . ?
C4 C5 H5B 108.2 . . ?
C6 C5 H5B 108.2 . . ?
H5A C5 H5B 107.4 . . ?
C5 C6 P1 114.20(12) . . ?
C5 C6 H6A 108.7 . . ?
P1 C6 H6A 108.7 . . ?
C5 C6 H6B 108.7 . . ?
P1 C6 H6B 108.7 . . ?
H6A C6 H6B 107.6 . . ?
N2 C7 H7A 109.5 . . ?
N2 C7 H7B 109.5 . . ?
H7A C7 H7B 109.5 . . ?
N2 C7 H7C 109.5 . . ?
H7A C7 H7C 109.5 . . ?
H7B C7 H7C 109.5 . . ?
C13 C8 C9 118.97(16) . . ?
C13 C8 P1 121.97(13) . . ?
C9 C8 P1 119.03(13) . . ?
C10 C9 C8 120.40(17) . . ?
C10 C9 H9 119.8 . . ?
C8 C9 H9 119.8 . . ?
C11 C10 C9 119.85(18) . . ?
C11 C10 H10 120.1 . . ?
C9 C10 H10 120.1 . . ?
C10 C11 C12 120.19(18) . . ?
C10 C11 H11 119.9 . . ?
C12 C11 H11 119.9 . . ?
C11 C12 C13 120.02(18) . . ?
C11 C12 H12 120.0 . . ?
C13 C12 H12 120.0 . . ?
C12 C13 C8 120.55(18) . . ?
C12 C13 H13 119.7 . . ?
C8 C13 H13 119.7 . . ?
C19 C14 C15 118.62(17) . . ?
C19 C14 P1 122.11(14) . . ?
C15 C14 P1 119.21(13) . . ?
C16 C15 C14 121.00(18) . . ?
C16 C15 H15 119.5 . . ?
C14 C15 H15 119.5 . . ?
C15 C16 C17 119.7(2) . . ?
C15 C16 H16 120.2 . . ?
C17 C16 H16 120.2 . . ?
C18 C17 C16 120.12(18) . . ?
C18 C17 H17 119.9 . . ?
C16 C17 H17 119.9 . . ?
C17 C18 C19 120.39(18) . . ?
C17 C18 H18 119.8 . . ?
C19 C18 H18 119.8 . . ?
C14 C19 C18 120.17(18) . . ?
C14 C19 H19 119.9 . . ?
C18 C19 H19 119.9 . . ?

loop_
_geom_bond_atom_site_label_1
_geom_bond_atom_site_label_2
_geom_bond_distance
_geom_bond_site_symmetry_2
_geom_bond_publ_flag
Rh1 C1 1.807(2) . ?
Rh1 N1 2.1319(16) . ?
Rh1 P1 2.2144(6) . ?
Rh1 Cl1 2.4062(6) . ?
P1 C6 1.8185(17) . ?
P1 C14 1.8230(18) . ?
P1 C8 1.8257(17) . ?
O1 C1 1.150(3) . ?
N1 C4 1.339(2) . ?
N1 C2 1.390(2) . ?
N2 C4 1.348(2) . ?
N2 C3 1.382(2) . ?
N2 C7 1.459(3) . ?
C2 C3 1.347(3) . ?
C2 H2 0.9500 . ?
C3 H3 0.9500 . ?
C4 C5 1.491(2) . ?
C5 C6 1.524(2) . ?
C5 H5A 0.9900 . ?
C5 H5B 0.9900 . ?
C6 H6A 0.9900 . ?
C6 H6B 0.9900 . ?
C7 H7A 0.9800 . ?
C7 H7B 0.9800 . ?
C7 H7C 0.9800 . ?
C8 C13 1.390(2) . ?
C8 C9 1.395(2) . ?
C9 C10 1.391(3) . ?
C9 H9 0.9500 . ?
C10 C11 1.382(3) . ?
C10 H10 0.9500 . ?
C11 C12 1.384(3) . ?
C11 H11 0.9500 . ?
C12 C13 1.386(3) . ?
C12 H12 0.9500 . ?
C13 H13 0.9500 . ?
C14 C19 1.391(2) . ?
C14 C15 1.391(3) . ?
C15 C16 1.384(3) . ?
C15 H15 0.9500 . ?
C16 C17 1.385(3) . ?
C16 H16 0.9500 . ?
C17 C18 1.370(3) . ?
C17 H17 0.9500 . ?
C18 C19 1.394(3) . ?
C18 H18 0.9500 . ?
C19 H19 0.9500 . ?

loop_
_geom_torsion_atom_site_label_1
_geom_torsion_atom_site_label_2
_geom_torsion_atom_site_label_3
_geom_torsion_atom_site_label_4
_geom_torsion
_geom_torsion_site_symmetry_1
_geom_torsion_site_symmetry_2
_geom_torsion_site_symmetry_3
_geom_torsion_site_symmetry_4
_geom_torsion_publ_flag
C1 Rh1 P1 C6 147.17(9) . . . . ?
N1 Rh1 P1 C6 -32.28(7) . . . . ?
Cl1 Rh1 P1 C6 175(12) . . . . ?
C1 Rh1 P1 C14 28.17(9) . . . . ?
N1 Rh1 P1 C14 -151.28(8) . . . . ?
Cl1 Rh1 P1 C14 55.6(7) . . . . ?
C1 Rh1 P1 C8 -94.25(9) . . . . ?
N1 Rh1 P1 C8 86.30(7) . . . . ?
Cl1 Rh1 P1 C8 -66.8(7) . . . . ?
C1 Rh1 N1 C4 -151(3) . . . . ?
P1 Rh1 N1 C4 8.39(15) . . . . ?
Cl1 Rh1 N1 C4 -172.28(15) . . . . ?
C1 Rh1 N1 C2 30(3) . . . . ?
P1 Rh1 N1 C2 -170.26(13) . . . . ?
Cl1 Rh1 N1 C2 9.07(13) . . . . ?
N1 Rh1 C1 O1 -3(7) . . . . ?
P1 Rh1 C1 O1 -163(5) . . . . ?
Cl1 Rh1 C1 O1 18(5) . . . . ?
C4 N1 C2 C3 0.6(2) . . . . ?
Rh1 N1 C2 C3 179.51(13) . . . . ?
N1 C2 C3 N2 -0.3(2) . . . . ?
C4 N2 C3 C2 0.0(2) . . . . ?
C7 N2 C3 C2 -179.13(18) . . . . ?
C2 N1 C4 N2 -0.58(19) . . . . ?
Rh1 N1 C4 N2 -179.39(11) . . . . ?
C2 N1 C4 C5 176.55(17) . . . . ?
Rh1 N1 C4 C5 -2.3(3) . . . . ?
C3 N2 C4 N1 0.4(2) . . . . ?
C7 N2 C4 N1 179.47(17) . . . . ?
C3 N2 C4 C5 -177.03(16) . . . . ?
C7 N2 C4 C5 2.0(3) . . . . ?
N1 C4 C5 C6 24.9(3) . . . . ?
N2 C4 C5 C6 -158.19(15) . . . . ?
C4 C5 C6 P1 -55.36(19) . . . . ?
C14 P1 C6 C5 -171.21(12) . . . . ?
C8 P1 C6 C5 -62.35(14) . . . . ?
Rh1 P1 C6 C5 61.30(13) . . . . ?
C6 P1 C8 C13 -35.76(17) . . . . ?
C14 P1 C8 C13 72.53(16) . . . . ?
Rh1 P1 C8 C13 -157.67(13) . . . . ?
C6 P1 C8 C9 142.15(14) . . . . ?
C14 P1 C8 C9 -109.56(14) . . . . ?
Rh1 P1 C8 C9 20.24(15) . . . . ?
C13 C8 C9 C10 0.5(3) . . . . ?
P1 C8 C9 C10 -177.44(15) . . . . ?
C8 C9 C10 C11 0.6(3) . . . . ?
C9 C10 C11 C12 -1.2(3) . . . . ?
C10 C11 C12 C13 0.5(3) . . . . ?
C11 C12 C13 C8 0.7(3) . . . . ?
C9 C8 C13 C12 -1.2(3) . . . . ?
P1 C8 C13 C12 176.73(14) . . . . ?
C6 P1 C14 C19 -19.40(16) . . . . ?
C8 P1 C14 C19 -129.12(15) . . . . ?
Rh1 P1 C14 C19 103.63(14) . . . . ?
C6 P1 C14 C15 163.36(15) . . . . ?
C8 P1 C14 C15 53.63(16) . . . . ?
Rh1 P1 C14 C15 -73.61(16) . . . . ?
C19 C14 C15 C16 -0.2(3) . . . . ?
P1 C14 C15 C16 177.18(17) . . . . ?
C14 C15 C16 C17 0.6(3) . . . . ?
C15 C16 C17 C18 -0.8(3) . . . . ?
C16 C17 C18 C19 0.6(3) . . . . ?
C15 C14 C19 C18 -0.1(3) . . . . ?
P1 C14 C19 C18 -177.34(14) . . . . ?
C17 C18 C19 C14 -0.1(3) . . . . ?
